data_7057574
loop_
_publ_author_name
'Marchetti, Fabio'
'Pettinari, Riccardo'
'Di Nicola, Corrado'
'Pettinari, Claudio'
'Paul, Anup'
'Crispini, Alessandra'
'Giorno, Eugenia'
'Lelj, Francesco'
'Stoia, Sonia'
'Amati, Mario'

_publ_section_title
;
 Effects of methyl groups in a pyrimidine-based flexible ligand on the
 formation of silver(i) coordination networks
;
_journal_issue 16
_journal_name_full 'New Journal of Chemistry'
_journal_page_first 13998
_journal_paper_doi 10.1039/C8NJ02823K
_journal_volume 42
_journal_year 2018
_chemical_formula_moiety 'C27 H30 Ag N7 O3 S3'
_chemical_formula_sum 'C27 H30 Ag N7 O3 S3'
_chemical_formula_weight 704.63
_space_group_crystal_system monoclinic
_space_group_IT_number 14
_space_group_name_Hall '-P 2ybc'
_space_group_name_H-M_alt 'P 1 21/c 1'
_symmetry_space_group_name_Hall '-P 2ybc'
_symmetry_space_group_name_H-M 'P 1 21/c 1'
_atom_sites_solution_hydrogens geom
_audit_creation_method SHELXL-2014/7
_audit_update_record
;
2018-05-28 deposited with the CCDC.
2018-07-17 downloaded from the CCDC.
;
_cell_angle_alpha 90
_cell_angle_beta 102.27(2)
_cell_angle_gamma 90
_cell_formula_units_Z 4
_cell_length_a 19.003(6)
_cell_length_b 11.340(4)
_cell_length_c 15.080(5)
_cell_measurement_reflns_used 7182
_cell_measurement_temperature 298(2)
_cell_measurement_theta_max 24.18
_cell_measurement_theta_min 2.19
_cell_volume 3175.4(19)
_computing_cell_refinement 'Bruker SAINT'
_computing_data_collection 'Bruker APEX2'
_computing_data_reduction 'Bruker SAINT'
_computing_molecular_graphics 'SHELXL-2014/7 (Sheldrick, 2014)'
_computing_publication_material 'SHELXL-2014/7 (Sheldrick, 2014)'
_computing_structure_refinement 'SHELXL-2014/7 (Sheldrick, 2014)'
_computing_structure_solution 'SHELXS-97 (Sheldrick, 2008)'
_diffrn_ambient_temperature 298(2)
_diffrn_measured_fraction_theta_full 1.000
_diffrn_measured_fraction_theta_max 0.999
_diffrn_measurement_device_type 'Bruker APEX-II CCD'
_diffrn_measurement_method 'omega scan'
_diffrn_radiation_monochromator graphite
_diffrn_radiation_type MoK\a
_diffrn_radiation_wavelength 0.71073
_diffrn_reflns_av_R_equivalents 0.0639
_diffrn_reflns_av_unetI/netI 0.0351
_diffrn_reflns_Laue_measured_fraction_full 1.000
_diffrn_reflns_Laue_measured_fraction_max 0.999
_diffrn_reflns_limit_h_max 24
_diffrn_reflns_limit_h_min -24
_diffrn_reflns_limit_k_max 14
_diffrn_reflns_limit_k_min -14
_diffrn_reflns_limit_l_max 19
_diffrn_reflns_limit_l_min -19
_diffrn_reflns_number 67030
_diffrn_reflns_point_group_measured_fraction_full 1.000
_diffrn_reflns_point_group_measured_fraction_max 0.999
_diffrn_reflns_theta_full 25.242
_diffrn_reflns_theta_max 27.498
_diffrn_reflns_theta_min 2.104
_diffrn_source 'fine-focus sealed tube'
_exptl_absorpt_coefficient_mu 0.872
_exptl_absorpt_correction_T_max 0.9093
_exptl_absorpt_correction_T_min 0.8110
_exptl_absorpt_correction_type multi-scan
_exptl_absorpt_process_details 'Bruker SADABS'
_exptl_crystal_colour white
_exptl_crystal_density_diffrn 1.474
_exptl_crystal_description parallelepiped
_exptl_crystal_F_000 1440
_exptl_crystal_size_max 0.30
_exptl_crystal_size_mid 0.20
_exptl_crystal_size_min 0.11
_refine_diff_density_max 0.346
_refine_diff_density_min -0.722
_refine_diff_density_rms 0.074
_refine_ls_extinction_method none
_refine_ls_goodness_of_fit_ref 0.989
_refine_ls_hydrogen_treatment constr
_refine_ls_matrix_type full
_refine_ls_number_parameters 370
_refine_ls_number_reflns 7298
_refine_ls_number_restraints 0
_refine_ls_restrained_S_all 0.989
_refine_ls_R_factor_all 0.0699
_refine_ls_R_factor_gt 0.0404
_refine_ls_shift/su_max 0.000
_refine_ls_shift/su_mean 0.000
_refine_ls_structure_factor_coef Fsqd
_refine_ls_weighting_details 'w=1/[\s^2^(Fo^2^)+(0.0520P)^2^+3.6977P] where P=(Fo^2^+2Fc^2^)/3'
_refine_ls_weighting_scheme calc
_refine_ls_wR_factor_gt 0.0977
_refine_ls_wR_factor_ref 0.1162
_reflns_Friedel_coverage 0.000
_reflns_number_gt 5045
_reflns_number_total 7298
_reflns_threshold_expression 'I > 2\s(I)'
_cod_data_source_file c8nj02823k2.cif
_cod_data_source_block 1
_cod_depositor_comments 'Adding full bibliography for 7057574--7057575.cif.'
_cod_original_cell_volume 3175.6(18)
_cod_database_code 7057574
_shelx_shelxl_version_number 2014/7
_shelx_space_group_comment
;
The symmetry employed for this shelxl refinement is uniquely defined
by the following loop, which should always be used as a source of
symmetry information in preference to the above space-group names.
They are only intended as comments.
;

loop_
_space_group_symop_operation_xyz
'x, y, z'
'-x, y+1/2, -z+1/2'
'-x, -y, -z'
'x, -y-1/2, z-1/2'

loop_
_atom_site_label
_atom_site_type_symbol
_atom_site_fract_x
_atom_site_fract_y
_atom_site_fract_z
_atom_site_U_iso_or_equiv
_atom_site_adp_type
_atom_site_occupancy
_atom_site_site_symmetry_order
_atom_site_calc_flag
_atom_site_refinement_flags_posn
_atom_site_refinement_flags_adp
Ag Ag 0.13776(2) 0.85364(2) 0.29764(2) 0.04801(10) Uani 1 1 d . .
S1 S 0.23059(5) 0.62888(7) 0.35831(6) 0.0404(2) Uani 1 1 d . .
S2 S 0.19976(6) 0.06266(8) 0.19869(6) 0.0517(3) Uani 1 1 d . .
S3 S 0.49192(5) 0.51342(8) 0.22852(6) 0.0439(2) Uani 1 1 d . .
N1 N 0.20872(14) 0.8270(2) 0.43685(18) 0.0348(6) Uani 1 1 d . .
N2 N 0.27879(14) 0.6830(2) 0.53472(18) 0.0366(6) Uani 1 1 d . .
N3 N 0.12399(15) -0.1268(2) 0.14648(18) 0.0378(6) Uani 1 1 d . .
N4 N 0.12307(14) 0.0189(2) 0.03027(18) 0.0376(6) Uani 1 1 d . .
N5 N 0.41744(15) 0.4598(3) 0.06075(19) 0.0409(7) Uani 1 1 d . .
N6 N 0.46490(15) 0.6562(2) 0.08937(19) 0.0407(6) Uani 1 1 d . .
N7 N -0.0125(2) 0.8795(3) 0.3307(2) 0.0575(9) Uani 1 1 d . .
O1 O 0.03636(18) 0.9536(4) 0.3503(3) 0.0964(12) Uani 1 1 d . .
O2 O 0.0004(2) 0.7898(3) 0.2909(2) 0.0956(12) Uani 1 1 d . .
O3 O -0.07117(19) 0.8949(4) 0.3510(3) 0.0995(13) Uani 1 1 d . .
C1 C 0.21761(18) 0.9051(3) 0.5072(2) 0.0398(8) Uani 1 1 d . .
C2 C 0.25712(19) 0.8729(3) 0.5921(2) 0.0455(8) Uani 1 1 d . .
H2A H 0.2637 0.9260 0.6402 0.055 Uiso 1 1 calc R U
C3 C 0.28691(18) 0.7601(3) 0.6047(2) 0.0400(8) Uani 1 1 d . .
C4 C 0.24106(16) 0.7205(3) 0.4553(2) 0.0330(7) Uani 1 1 d . .
C5 C 0.3300(2) 0.7183(4) 0.6945(2) 0.0558(10) Uani 1 1 d . .
H5A H 0.3322 0.7798 0.7388 0.084 Uiso 1 1 calc R U
H5B H 0.3074 0.6499 0.7136 0.084 Uiso 1 1 calc R U
H5C H 0.3779 0.6986 0.6884 0.084 Uiso 1 1 calc R U
C6 C 0.1824(2) 1.0244(3) 0.4894(3) 0.0576(10) Uani 1 1 d . .
H6A H 0.1927 1.0705 0.5441 0.086 Uiso 1 1 calc R U
H6B H 0.2007 1.0640 0.4428 0.086 Uiso 1 1 calc R U
H6C H 0.1312 1.0146 0.4701 0.086 Uiso 1 1 calc R U
C7 C 0.2644(2) 0.4855(3) 0.4056(2) 0.0416(8) Uani 1 1 d . .
H7A H 0.3050 0.4966 0.4561 0.050 Uiso 1 1 calc R U
H7B H 0.2270 0.4437 0.4276 0.050 Uiso 1 1 calc R U
C8 C 0.28741(18) 0.4150(3) 0.3311(2) 0.0361(7) Uani 1 1 d . .
C9 C 0.35825(18) 0.4217(3) 0.3190(2) 0.0368(7) Uani 1 1 d . .
H9A H 0.3912 0.4690 0.3577 0.044 Uiso 1 1 calc R U
C10 C 0.38076(18) 0.3588(3) 0.2501(2) 0.0356(7) Uani 1 1 d . .
C11 C 0.33055(19) 0.2883(3) 0.1925(2) 0.0383(7) Uani 1 1 d . .
H11A H 0.3449 0.2460 0.1465 0.046 Uiso 1 1 calc R U
C12 C 0.25915(18) 0.2799(3) 0.2025(2) 0.0364(7) Uani 1 1 d . .
C13 C 0.23769(18) 0.3439(3) 0.2720(2) 0.0375(7) Uani 1 1 d . .
H13A H 0.1903 0.3393 0.2790 0.045 Uiso 1 1 calc R U
C14 C 0.2056(2) 0.2021(3) 0.1401(2) 0.0461(9) Uani 1 1 d . .
H14A H 0.2215 0.1883 0.0839 0.055 Uiso 1 1 calc R U
H14B H 0.1588 0.2400 0.1257 0.055 Uiso 1 1 calc R U
C15 C 0.14251(17) -0.0220(3) 0.1145(2) 0.0342(7) Uani 1 1 d . .
C16 C 0.08275(19) -0.1996(3) 0.0853(2) 0.0422(8) Uani 1 1 d . .
C17 C 0.0596(2) -0.1631(3) -0.0038(2) 0.0475(9) Uani 1 1 d . .
H17A H 0.0311 -0.2124 -0.0460 0.057 Uiso 1 1 calc R U
C18 C 0.07931(18) -0.0523(3) -0.0300(2) 0.0399(8) Uani 1 1 d . .
C19 C 0.0621(3) -0.3172(3) 0.1185(3) 0.0630(12) Uani 1 1 d . .
H19A H 0.0332 -0.3598 0.0689 0.094 Uiso 1 1 calc R U
H19B H 0.1049 -0.3616 0.1429 0.094 Uiso 1 1 calc R U
H19C H 0.0352 -0.3052 0.1649 0.094 Uiso 1 1 calc R U
C20 C 0.0547(2) -0.0055(4) -0.1246(2) 0.0545(10) Uani 1 1 d . .
H20A H 0.0243 -0.0628 -0.1611 0.082 Uiso 1 1 calc R U
H20B H 0.0282 0.0662 -0.1230 0.082 Uiso 1 1 calc R U
H20C H 0.0958 0.0098 -0.1505 0.082 Uiso 1 1 calc R U
C21 C 0.45925(19) 0.3644(3) 0.2409(3) 0.0437(8) Uani 1 1 d . .
H21A H 0.4644 0.3182 0.1885 0.052 Uiso 1 1 calc R U
H21B H 0.4892 0.3284 0.2941 0.052 Uiso 1 1 calc R U
C22 C 0.45269(17) 0.5453(3) 0.1134(2) 0.0359(7) Uani 1 1 d . .
C23 C 0.39065(18) 0.4894(4) -0.0266(2) 0.0488(9) Uani 1 1 d . .
C25 C 0.4382(2) 0.6840(3) 0.0015(3) 0.0481(9) Uani 1 1 d . .
C24 C 0.4003(2) 0.6017(4) -0.0579(2) 0.0548(10) Uani 1 1 d . .
H24A H 0.3816 0.6217 -0.1181 0.066 Uiso 1 1 calc R U
C27 C 0.3522(2) 0.3926(5) -0.0874(3) 0.0754(14) Uani 1 1 d . .
H27A H 0.3354 0.4229 -0.1476 0.113 Uiso 1 1 calc R U
H27B H 0.3849 0.3284 -0.0891 0.113 Uiso 1 1 calc R U
H27C H 0.3119 0.3650 -0.0640 0.113 Uiso 1 1 calc R U
C26 C 0.4536(3) 0.8075(4) -0.0267(3) 0.0785(14) Uani 1 1 d . .
H26A H 0.4324 0.8184 -0.0898 0.118 Uiso 1 1 calc R U
H26B H 0.4334 0.8635 0.0087 0.118 Uiso 1 1 calc R U
H26C H 0.5047 0.8191 -0.0167 0.118 Uiso 1 1 calc R U

loop_
_atom_site_aniso_label
_atom_site_aniso_U_11
_atom_site_aniso_U_22
_atom_site_aniso_U_33
_atom_site_aniso_U_23
_atom_site_aniso_U_13
_atom_site_aniso_U_12
Ag 0.05983(19) 0.04508(17) 0.03700(16) 0.00341(12) 0.00556(12) 0.00314(13)
S1 0.0539(5) 0.0358(4) 0.0304(4) -0.0035(3) 0.0066(4) 0.0052(4)
S2 0.0692(6) 0.0389(5) 0.0376(5) 0.0045(4) -0.0095(4) -0.0164(4)
S3 0.0445(5) 0.0510(5) 0.0335(4) 0.0018(4) 0.0023(4) -0.0074(4)
N1 0.0367(14) 0.0336(14) 0.0351(14) -0.0044(11) 0.0097(12) -0.0007(11)
N2 0.0371(15) 0.0408(15) 0.0312(14) -0.0039(12) 0.0057(11) 0.0011(12)
N3 0.0432(15) 0.0336(15) 0.0359(15) -0.0005(11) 0.0065(12) -0.0029(12)
N4 0.0386(15) 0.0395(15) 0.0340(14) -0.0005(12) 0.0063(12) 0.0007(12)
N5 0.0363(15) 0.0452(17) 0.0398(16) -0.0077(13) 0.0049(12) 0.0000(13)
N6 0.0448(16) 0.0406(16) 0.0381(15) 0.0003(12) 0.0120(13) 0.0018(13)
N7 0.071(2) 0.051(2) 0.0477(19) 0.0071(16) 0.0080(18) 0.0140(18)
O1 0.060(2) 0.092(3) 0.138(4) -0.034(3) 0.022(2) -0.004(2)
O2 0.155(4) 0.058(2) 0.079(2) -0.0040(18) 0.037(2) 0.011(2)
O3 0.062(2) 0.095(3) 0.149(4) -0.009(3) 0.038(2) -0.008(2)
C1 0.0443(19) 0.0360(18) 0.0413(19) -0.0074(15) 0.0139(15) -0.0021(15)
C2 0.050(2) 0.049(2) 0.0367(18) -0.0143(15) 0.0073(16) -0.0038(17)
C3 0.0375(18) 0.051(2) 0.0321(17) -0.0021(15) 0.0092(14) -0.0043(15)
C4 0.0331(16) 0.0339(17) 0.0336(16) -0.0017(13) 0.0105(13) -0.0017(13)
C5 0.057(2) 0.071(3) 0.0348(19) -0.0046(18) 0.0002(17) 0.006(2)
C6 0.075(3) 0.039(2) 0.057(2) -0.0082(18) 0.013(2) 0.0063(19)
C7 0.055(2) 0.0366(18) 0.0345(17) 0.0012(14) 0.0131(16) 0.0027(16)
C8 0.0472(19) 0.0271(16) 0.0335(16) 0.0006(13) 0.0075(14) 0.0018(14)
C9 0.0427(18) 0.0295(16) 0.0368(17) -0.0012(13) 0.0051(14) -0.0020(14)
C10 0.0422(18) 0.0272(15) 0.0375(17) 0.0041(13) 0.0088(14) 0.0043(14)
C11 0.054(2) 0.0281(16) 0.0351(17) -0.0006(13) 0.0143(15) 0.0045(15)
C12 0.0478(19) 0.0250(15) 0.0350(17) 0.0014(13) 0.0056(14) -0.0028(14)
C13 0.0400(17) 0.0322(17) 0.0404(18) 0.0031(14) 0.0085(14) -0.0018(14)
C14 0.061(2) 0.0353(18) 0.0376(19) -0.0011(15) 0.0000(16) -0.0087(17)
C15 0.0379(17) 0.0319(16) 0.0333(16) -0.0003(13) 0.0086(13) 0.0012(13)
C16 0.048(2) 0.0364(18) 0.0426(19) -0.0096(15) 0.0100(16) -0.0049(15)
C17 0.052(2) 0.049(2) 0.0399(19) -0.0169(16) 0.0052(16) -0.0069(17)
C18 0.0356(17) 0.052(2) 0.0326(17) -0.0072(15) 0.0080(14) 0.0072(15)
C19 0.087(3) 0.040(2) 0.064(3) -0.0098(19) 0.022(2) -0.022(2)
C20 0.053(2) 0.071(3) 0.0358(19) -0.0013(18) 0.0022(17) 0.012(2)
C21 0.0441(19) 0.0423(19) 0.046(2) 0.0077(16) 0.0118(16) 0.0070(16)
C22 0.0339(16) 0.0390(18) 0.0348(17) -0.0035(14) 0.0075(13) 0.0011(14)
C23 0.0338(18) 0.071(3) 0.0391(19) -0.0139(18) 0.0025(15) 0.0072(17)
C25 0.051(2) 0.053(2) 0.043(2) 0.0100(17) 0.0162(17) 0.0155(18)
C24 0.049(2) 0.082(3) 0.0304(18) 0.0037(19) 0.0029(16) 0.019(2)
C27 0.057(3) 0.100(4) 0.062(3) -0.037(3) -0.003(2) -0.005(3)
C26 0.096(4) 0.067(3) 0.076(3) 0.034(3) 0.025(3) 0.016(3)

loop_
_atom_type_symbol
_atom_type_description
_atom_type_scat_dispersion_real
_atom_type_scat_dispersion_imag
_atom_type_scat_source
C C 0.0033 0.0016 'International Tables Vol C Tables 4.2.6.8 and 6.1.1.4'
H H 0.0000 0.0000 'International Tables Vol C Tables 4.2.6.8 and 6.1.1.4'
N N 0.0061 0.0033 'International Tables Vol C Tables 4.2.6.8 and 6.1.1.4'
O O 0.0106 0.0060 'International Tables Vol C Tables 4.2.6.8 and 6.1.1.4'
S S 0.1246 0.1234 'International Tables Vol C Tables 4.2.6.8 and 6.1.1.4'
Ag Ag -0.8971 1.1015 'International Tables Vol C Tables 4.2.6.8 and 6.1.1.4'

loop_
_geom_angle_atom_site_label_1
_geom_angle_atom_site_label_2
_geom_angle_atom_site_label_3
_geom_angle
_geom_angle_site_symmetry_1
_geom_angle_site_symmetry_3
N3 Ag N1 150.68(10) 1_565 .
N3 Ag O1 110.17(13) 1_565 .
N1 Ag O1 96.50(12) . .
C4 S1 C7 103.29(15) . .
C15 S2 C14 102.37(15) . .
C22 S3 C21 101.96(17) . .
C4 N1 C1 116.2(3) . .
C4 N1 Ag 117.7(2) . .
C1 N1 Ag 125.9(2) . .
C4 N2 C3 116.5(3) . .
C15 N3 C16 116.6(3) . .
C15 N3 Ag 117.6(2) . 1_545
C16 N3 Ag 123.7(2) . 1_545
C15 N4 C18 116.0(3) . .
C22 N5 C23 115.9(3) . .
C22 N6 C25 115.7(3) . .
O3 N7 O2 121.6(4) . .
O3 N7 O1 121.1(4) . .
O2 N7 O1 117.3(4) . .
N7 O1 Ag 101.9(3) . .
N1 C1 C2 120.0(3) . .
N1 C1 C6 117.9(3) . .
C2 C1 C6 122.2(3) . .
C1 C2 C3 119.3(3) . .
N2 C3 C2 120.7(3) . .
N2 C3 C5 116.7(3) . .
C2 C3 C5 122.6(3) . .
N2 C4 N1 127.2(3) . .
N2 C4 S1 120.1(2) . .
N1 C4 S1 112.7(2) . .
C8 C7 S1 108.1(2) . .
C9 C8 C13 119.0(3) . .
C9 C8 C7 120.3(3) . .
C13 C8 C7 120.7(3) . .
C8 C9 C10 121.5(3) . .
C11 C10 C9 118.5(3) . .
C11 C10 C21 121.2(3) . .
C9 C10 C21 120.3(3) . .
C10 C11 C12 121.4(3) . .
C11 C12 C13 119.2(3) . .
C11 C12 C14 120.7(3) . .
C13 C12 C14 120.1(3) . .
C12 C13 C8 120.4(3) . .
C12 C14 S2 107.8(2) . .
N4 C15 N3 127.2(3) . .
N4 C15 S2 120.0(2) . .
N3 C15 S2 112.7(2) . .
N3 C16 C17 119.7(3) . .
N3 C16 C19 117.9(3) . .
C17 C16 C19 122.4(3) . .
C16 C17 C18 119.8(3) . .
N4 C18 C17 120.6(3) . .
N4 C18 C20 116.7(3) . .
C17 C18 C20 122.7(3) . .
C10 C21 S3 114.0(2) . .
N5 C22 N6 127.7(3) . .
N5 C22 S3 119.1(3) . .
N6 C22 S3 113.2(2) . .
N5 C23 C24 120.7(3) . .
N5 C23 C27 116.4(4) . .
C24 C23 C27 122.9(4) . .
N6 C25 C24 120.8(4) . .
N6 C25 C26 116.0(4) . .
C24 C25 C26 123.2(4) . .
C23 C24 C25 119.2(3) . .

loop_
_geom_bond_atom_site_label_1
_geom_bond_atom_site_label_2
_geom_bond_distance
_geom_bond_site_symmetry_2
Ag N3 2.250(3) 1_565
Ag N1 2.261(3) .
Ag O1 2.506(3) .
S1 C4 1.771(3) .
S1 C7 1.837(3) .
S2 C15 1.769(3) .
S2 C14 1.827(4) .
S3 C22 1.774(3) .
S3 C21 1.824(4) .
N1 C4 1.357(4) .
N1 C1 1.365(4) .
N2 C4 1.328(4) .
N2 C3 1.354(4) .
N3 C15 1.356(4) .
N3 C16 1.357(4) .
N3 Ag 2.250(3) 1_545
N4 C15 1.329(4) .
N4 C18 1.359(4) .
N5 C22 1.339(4) .
N5 C23 1.350(5) .
N6 C22 1.343(4) .
N6 C25 1.351(5) .
N7 O3 1.230(5) .
N7 O2 1.232(5) .
N7 O1 1.241(5) .
C1 C2 1.389(5) .
C1 C6 1.508(5) .
C2 C3 1.396(5) .
C3 C5 1.503(5) .
C7 C8 1.517(4) .
C8 C9 1.398(5) .
C8 C13 1.406(5) .
C9 C10 1.401(4) .
C10 C11 1.397(5) .
C10 C21 1.528(5) .
C11 C12 1.400(5) .
C12 C13 1.405(5) .
C12 C14 1.514(4) .
C16 C17 1.386(5) .
C16 C19 1.504(5) .
C17 C18 1.392(5) .
C18 C20 1.502(5) .
C23 C24 1.384(6) .
C23 C27 1.515(5) .
C25 C24 1.385(6) .
C25 C26 1.510(6) .
